data_2202746
loop_
_publ_author_name
'Fangfang Jian'
'Hailian Xiao'
'Liangzhong Xu'

_publ_section_title 2-[(\r-Methoxyphenylcarbonyl)(1,2,4-triazol-1-yl)methyl]sulfanyl-4,6-dimethylpyrimidine
_journal_issue 11
_journal_name_full 'Acta Crystallographica Section E'
_journal_page_first o1663
_journal_page_last o1665
_journal_paper_doi 10.1107/S160053680302172X
_journal_volume 59
_journal_year 2003
_chemical_formula_iupac 'C17 H17 N5 O2 S'
_chemical_formula_moiety 'C17 H17 N5 O2 S'
_chemical_formula_sum 'C17 H17 N5 O2 S'
_chemical_formula_weight 355.42
_chemical_melting_point .42E-305
_chemical_name_systematic
;
 ?
;
_space_group_IT_number 14
_symmetry_cell_setting monoclinic
_symmetry_space_group_name_Hall '-P 2ybc'
_symmetry_space_group_name_H-M 'P 1 21/c 1'
_atom_sites_solution_hydrogens geom
_atom_sites_solution_primary direct
_atom_sites_solution_secondary difmap
_audit_creation_method SHELXL-97
_cell_angle_alpha 90.00
_cell_angle_beta 99.89(3)
_cell_angle_gamma 90.00
_cell_formula_units_Z 4
_cell_length_a 8.0158(16)
_cell_length_b 12.462(3)
_cell_length_c 17.824(4)
_cell_measurement_reflns_used 20
_cell_measurement_temperature 293(2)
_cell_measurement_theta_max 11
_cell_measurement_theta_min 2
_cell_volume 1754.0(7)
_computing_cell_refinement 'PLEASE PROVIDE'
_computing_data_collection 'PLEASE PROVIDE'
_computing_data_reduction 'PLEASE PROVIDE'
_computing_molecular_graphics SHELXTL
_computing_publication_material 'WinGX (Farrugia, 1999)'
_computing_structure_refinement 'SHELXL97 (Sheldrick, 1997)'
_computing_structure_solution 'SHELXS97 (Sheldrick, 1990)'
_diffrn_ambient_temperature 293(2)
_diffrn_measured_fraction_theta_full 0.995
_diffrn_measured_fraction_theta_max 0.995
_diffrn_measurement_device_type 'Oxford Instruments point-detector'
_diffrn_measurement_method \q/2\q
_diffrn_radiation_monochromator graphite
_diffrn_radiation_source 'fine-focus sealed tube'
_diffrn_radiation_type MoK\a
_diffrn_radiation_wavelength 0.71073
_diffrn_reflns_av_R_equivalents 0.0310
_diffrn_reflns_av_sigmaI/netI 0.5112
_diffrn_reflns_limit_h_max 9
_diffrn_reflns_limit_h_min -9
_diffrn_reflns_limit_k_max 15
_diffrn_reflns_limit_k_min 0
_diffrn_reflns_limit_l_max 21
_diffrn_reflns_limit_l_min -21
_diffrn_reflns_number 5553
_diffrn_reflns_theta_full 25.89
_diffrn_reflns_theta_max 25.89
_diffrn_reflns_theta_min 2.75
_diffrn_standards_decay_% 0.9
_diffrn_standards_interval_count 100
_diffrn_standards_number 3
_exptl_absorpt_coefficient_mu 0.205
_exptl_absorpt_correction_type none
_exptl_crystal_colour yellow
_exptl_crystal_density_diffrn 1.346
_exptl_crystal_density_meas ?
_exptl_crystal_density_method 'not measured'
_exptl_crystal_description pillar
_exptl_crystal_F_000 744
_exptl_crystal_size_max 0.25
_exptl_crystal_size_mid 0.20
_exptl_crystal_size_min 0.15
_refine_diff_density_max 0.245
_refine_diff_density_min -0.242
_refine_ls_extinction_coef 0.0062(12)
_refine_ls_extinction_expression Fc^*^=kFc[1+0.001xFc^2^\l^3^/sin(2\q)]^-1/4^
_refine_ls_extinction_method SHELXL97
_refine_ls_goodness_of_fit_ref 1.036
_refine_ls_hydrogen_treatment constr
_refine_ls_matrix_type full
_refine_ls_number_parameters 227
_refine_ls_number_reflns 3257
_refine_ls_number_restraints 0
_refine_ls_restrained_S_all 1.036
_refine_ls_R_factor_all 0.0827
_refine_ls_R_factor_gt 0.0452
_refine_ls_shift/su_max 0.000
_refine_ls_shift/su_mean 0.000
_refine_ls_structure_factor_coef Fsqd
_refine_ls_weighting_details 'calc w = 1/[\s^2^(Fo^2^)+(0.0696P)^2^] where P = (Fo^2^+2Fc^2^)/3'
_refine_ls_weighting_scheme calc
_refine_ls_wR_factor_gt 0.1152
_refine_ls_wR_factor_ref 0.1251
_reflns_number_gt 2334
_reflns_number_total 3257
_reflns_threshold_expression I>2\s(I)
_cod_data_source_file na6249.cif
_cod_data_source_block I
_cod_depositor_comments
;
The following automatic conversions were performed:
'_symmetry_cell_setting' value 'Monoclinic' changed to 'monoclinic'
according to '/home/saulius/struct/CIF-dictionaries/cif_core.dic'
dictionary named 'cif_core.dic' version 2.4.1 from 2010-06-29.

Automatic conversion script
Id: cif_fix_enum 1527 2010-12-29 10:47:43Z saulius 

The following automatic conversions were performed:

'_symmetry_cell_setting' value 'Monoclinic' changed to 'monoclinic'
according to /home/saulius/struct/CIF-dictionaries/cif_core.dic
dictionary named 'cif_core.dic' version 2.4.1 from 2010-06-29.

Automatic conversion script
Id: cif_fix_values 1715 2011-07-08 13:25:40Z adriana 

The following automatic conversions were performed:

'_exptl_crystal_density_meas' value 'not measured' was changed to '?'
- the value is perceived as not measured.

Automatic conversion script
Id: cif_fix_values 3008 2015-01-20 13:52:24Z robertas 
;
_cod_original_sg_symbol_Hall '-P 2y bc'
_cod_original_sg_symbol_H-M 'P 21/c'
_cod_database_code 2202746
_cod_database_fobs_code 2202746

loop_
_symmetry_equiv_pos_as_xyz
'x, y, z'
'-x, y+1/2, -z+1/2'
'-x, -y, -z'
'x, -y-1/2, z-1/2'

loop_
_atom_site_label
_atom_site_fract_x
_atom_site_fract_y
_atom_site_fract_z
_atom_site_U_iso_or_equiv
_atom_site_adp_type
_atom_site_calc_flag
_atom_site_refinement_flags
_atom_site_occupancy
_atom_site_disorder_assembly
_atom_site_disorder_group
_atom_site_type_symbol
S1 0.80796(8) 0.19144(5) 0.43339(3) 0.0548(2) Uani d . 1 . . S
O1 0.8926(2) 0.83294(15) 0.33798(10) 0.0689(5) Uani d . 1 . . O
O2 0.9401(2) 0.32648(14) 0.33395(10) 0.0612(5) Uani d . 1 . . O
N1 0.5955(2) 0.36351(14) 0.41242(9) 0.0405(4) Uani d . 1 . . N
N2 0.5153(2) 0.36244(17) 0.33822(10) 0.0520(5) Uani d . 1 . . N
N3 0.3323(3) 0.40295(18) 0.41768(11) 0.0592(6) Uani d . 1 . . N
N4 0.7316(3) 0.05129(16) 0.52949(12) 0.0593(6) Uani d . 1 . . N
N5 0.7046(2) 0.23472(17) 0.56621(10) 0.0516(5) Uani d . 1 . . N
C1 0.8356(4) 0.9060(2) 0.39000(17) 0.0750(8) Uani d . 1 . . C
H1A 0.8471 0.9782 0.3730 0.112 Uiso calc R 1 . . H
H1B 0.9025 0.8969 0.4397 0.112 Uiso calc R 1 . . H
H1C 0.7189 0.8918 0.3923 0.112 Uiso calc R 1 . . H
C2 0.8865(3) 0.7257(2) 0.35252(13) 0.0490(6) Uani d . 1 . . C
C3 0.9316(3) 0.6590(2) 0.29629(13) 0.0544(6) Uani d . 1 . . C
H3B 0.9639 0.6886 0.2531 0.065 Uiso calc R 1 . . H
C4 0.9282(3) 0.5500(2) 0.30498(12) 0.0489(6) Uani d . 1 . . C
H4B 0.9591 0.5061 0.2675 0.059 Uiso calc R 1 . . H
C5 0.8792(2) 0.50340(18) 0.36905(11) 0.0403(5) Uani d . 1 . . C
C6 0.8388(3) 0.57107(19) 0.42514(12) 0.0450(6) Uani d . 1 . . C
H6A 0.8082 0.5415 0.4687 0.054 Uiso calc R 1 . . H
C7 0.8430(3) 0.68131(19) 0.41760(13) 0.0483(6) Uani d . 1 . . C
H7A 0.8167 0.7254 0.4560 0.058 Uiso calc R 1 . . H
C8 0.8733(3) 0.38544(19) 0.37435(12) 0.0432(5) Uani d . 1 . . C
C9 0.7741(3) 0.33553(18) 0.43204(12) 0.0410(5) Uani d . 1 . . C
H9A 0.8185 0.3643 0.4827 0.049 Uiso calc R 1 . . H
C10 0.4833(3) 0.38667(19) 0.45716(12) 0.0484(6) Uani d . 1 . . C
H10A 0.5091 0.3907 0.5100 0.058 Uiso calc R 1 . . H
C11 0.3598(3) 0.3868(2) 0.34567(13) 0.0570(7) Uani d . 1 . . C
H11A 0.2732 0.3926 0.3038 0.068 Uiso calc R 1 . . H
C12 0.7391(3) 0.1573(2) 0.51982(13) 0.0501(6) Uani d . 1 . . C
C13 0.6580(3) 0.2019(2) 0.63200(13) 0.0549(7) Uani d . 1 . . C
C14 0.6488(3) 0.0938(2) 0.64806(15) 0.0638(8) Uani d . 1 . . C
H14A 0.6179 0.0712 0.6935 0.077 Uiso calc R 1 . . H
C15 0.6863(3) 0.0196(2) 0.59560(16) 0.0631(7) Uani d . 1 . . C
C16 0.6174(4) 0.2878(2) 0.68452(13) 0.0706(8) Uani d . 1 . . C
H16A 0.6317 0.3569 0.6626 0.106 Uiso calc R 1 . . H
H16B 0.6922 0.2819 0.7326 0.106 Uiso calc R 1 . . H
H16C 0.5024 0.2800 0.6921 0.106 Uiso calc R 1 . . H
C17 0.6770(4) -0.0997(2) 0.60760(19) 0.0898(10) Uani d . 1 . . C
H17A 0.7086 -0.1365 0.5649 0.135 Uiso calc R 1 . . H
H17B 0.5635 -0.1192 0.6124 0.135 Uiso calc R 1 . . H
H17C 0.7531 -0.1194 0.6532 0.135 Uiso calc R 1 . . H

loop_
_atom_site_aniso_label
_atom_site_aniso_U_11
_atom_site_aniso_U_22
_atom_site_aniso_U_33
_atom_site_aniso_U_12
_atom_site_aniso_U_13
_atom_site_aniso_U_23
S1 0.0691(4) 0.0399(4) 0.0593(4) 0.0028(3) 0.0221(3) 0.0019(3)
O1 0.0878(14) 0.0442(11) 0.0765(12) -0.0021(9) 0.0194(10) 0.0085(9)
O2 0.0745(12) 0.0512(11) 0.0680(11) 0.0010(9) 0.0405(9) -0.0094(9)
N1 0.0452(10) 0.0407(11) 0.0388(9) -0.0024(8) 0.0162(8) -0.0020(8)
N2 0.0537(12) 0.0650(15) 0.0385(10) 0.0000(10) 0.0116(9) -0.0043(9)
N3 0.0546(12) 0.0718(16) 0.0545(12) 0.0131(11) 0.0188(10) 0.0013(10)
N4 0.0605(13) 0.0459(13) 0.0692(13) -0.0055(10) 0.0043(10) 0.0115(11)
N5 0.0549(12) 0.0542(13) 0.0465(11) -0.0002(10) 0.0109(9) 0.0103(10)
C1 0.0748(19) 0.0449(17) 0.105(2) 0.0044(14) 0.0153(17) -0.0044(16)
C2 0.0469(13) 0.0422(14) 0.0582(14) -0.0048(11) 0.0095(11) 0.0039(12)
C3 0.0659(16) 0.0536(16) 0.0474(13) -0.0108(12) 0.0202(11) 0.0048(11)
C4 0.0543(13) 0.0505(16) 0.0462(12) -0.0061(11) 0.0205(10) -0.0040(11)
C5 0.0413(12) 0.0434(14) 0.0388(11) -0.0035(10) 0.0145(9) -0.0033(9)
C6 0.0466(13) 0.0479(14) 0.0439(12) -0.0021(11) 0.0171(10) -0.0001(10)
C7 0.0498(13) 0.0446(15) 0.0528(13) -0.0036(11) 0.0151(10) -0.0058(11)
C8 0.0448(12) 0.0457(14) 0.0417(11) -0.0021(11) 0.0147(10) -0.0025(10)
C9 0.0434(12) 0.0393(13) 0.0421(12) -0.0019(9) 0.0123(9) -0.0012(9)
C10 0.0585(15) 0.0500(15) 0.0416(12) 0.0056(12) 0.0221(11) -0.0018(10)
C11 0.0513(14) 0.0706(19) 0.0490(14) 0.0022(13) 0.0088(11) -0.0041(12)
C12 0.0492(14) 0.0464(15) 0.0535(14) -0.0021(11) 0.0056(11) 0.0108(12)
C13 0.0456(13) 0.0689(19) 0.0491(13) -0.0015(12) 0.0047(11) 0.0142(13)
C14 0.0545(15) 0.073(2) 0.0632(16) -0.0058(14) 0.0088(13) 0.0274(15)
C15 0.0520(15) 0.0579(18) 0.0747(17) -0.0101(13) -0.0026(13) 0.0263(15)
C16 0.0721(19) 0.090(2) 0.0524(15) 0.0048(16) 0.0185(13) 0.0126(15)
C17 0.099(2) 0.061(2) 0.104(2) -0.0195(17) 0.0005(19) 0.0290(17)

loop_
_atom_type_symbol
_atom_type_description
_atom_type_scat_dispersion_real
_atom_type_scat_dispersion_imag
_atom_type_scat_source
C C 0.0033 0.0016 'International Tables Vol C Tables 4.2.6.8 and 6.1.1.4'
H H 0.0000 0.0000 'International Tables Vol C Tables 4.2.6.8 and 6.1.1.4'
N N 0.0061 0.0033 'International Tables Vol C Tables 4.2.6.8 and 6.1.1.4'
O O 0.0106 0.0060 'International Tables Vol C Tables 4.2.6.8 and 6.1.1.4'
S S 0.1246 0.1234 'International Tables Vol C Tables 4.2.6.8 and 6.1.1.4'

loop_
_geom_angle_atom_site_label_1
_geom_angle_atom_site_label_2
_geom_angle_atom_site_label_3
_geom_angle
C12 S1 C9 100.40(11)
C2 O1 C1 118.3(2)
C10 N1 N2 109.10(18)
C10 N1 C9 130.16(17)
N2 N1 C9 120.62(17)
C11 N2 N1 101.36(18)
C10 N3 C11 101.6(2)
C12 N4 C15 115.3(2)
C12 N5 C13 115.9(2)
O1 C1 H1A 109.5
O1 C1 H1B 109.5
H1A C1 H1B 109.5
O1 C1 H1C 109.5
H1A C1 H1C 109.5
H1B C1 H1C 109.5
O1 C2 C7 125.0(2)
O1 C2 C3 115.1(2)
C7 C2 C3 119.9(2)
C4 C3 C2 119.8(2)
C4 C3 H3B 120.1
C2 C3 H3B 120.1
C3 C4 C5 121.3(2)
C3 C4 H4B 119.3
C5 C4 H4B 119.3
C6 C5 C4 118.0(2)
C6 C5 C8 123.1(2)
C4 C5 C8 118.9(2)
C7 C6 C5 121.4(2)
C7 C6 H6A 119.3
C5 C6 H6A 119.3
C6 C7 C2 119.5(2)
C6 C7 H7A 120.2
C2 C7 H7A 120.2
O2 C8 C5 122.9(2)
O2 C8 C9 118.9(2)
C5 C8 C9 118.21(19)
N1 C9 C8 110.07(17)
N1 C9 S1 112.26(14)
C8 C9 S1 108.41(15)
N1 C9 H9A 108.7
C8 C9 H9A 108.7
S1 C9 H9A 108.7
N3 C10 N1 111.67(19)
N3 C10 H10A 124.2
N1 C10 H10A 124.2
N2 C11 N3 116.3(2)
N2 C11 H11A 121.9
N3 C11 H11A 121.9
N5 C12 N4 128.2(2)
N5 C12 S1 119.62(18)
N4 C12 S1 112.2(2)
N5 C13 C14 120.5(3)
N5 C13 C16 116.6(2)
C14 C13 C16 122.9(2)
C13 C14 C15 119.1(2)
C13 C14 H14A 120.5
C15 C14 H14A 120.5
N4 C15 C14 121.1(2)
N4 C15 C17 116.1(3)
C14 C15 C17 122.8(3)
C13 C16 H16A 109.5
C13 C16 H16B 109.5
H16A C16 H16B 109.5
C13 C16 H16C 109.5
H16A C16 H16C 109.5
H16B C16 H16C 109.5
C15 C17 H17A 109.5
C15 C17 H17B 109.5
H17A C17 H17B 109.5
C15 C17 H17C 109.5
H17A C17 H17C 109.5
H17B C17 H17C 109.5

loop_
_geom_bond_atom_site_label_1
_geom_bond_atom_site_label_2
_geom_bond_site_symmetry_2
_geom_bond_distance
_geom_bond_publ_flag
S1 C12 . 1.775(3) yes
S1 C9 . 1.816(2) yes
O1 C2 . 1.364(3) yes
O1 C1 . 1.429(3) yes
O2 C8 . 1.215(3) yes
N1 C10 . 1.332(3) ?
N1 N2 . 1.368(2) yes
N1 C9 . 1.456(3) ?
N2 C11 . 1.312(3) ?
N3 C10 . 1.307(3) ?
N3 C11 . 1.354(3) ?
N4 C12 . 1.335(3) ?
N4 C15 . 1.350(3) ?
N5 C12 . 1.331(3) ?
N5 C13 . 1.354(3) ?
C1 H1A . 0.9600 ?
C1 H1B . 0.9600 ?
C1 H1C . 0.9600 ?
C2 C7 . 1.383(3) ?
C2 C3 . 1.396(3) ?
C3 C4 . 1.368(3) ?
C3 H3B . 0.9300 ?
C4 C5 . 1.396(3) ?
C4 H4B . 0.9300 ?
C5 C6 . 1.388(3) ?
C5 C8 . 1.474(3) ?
C6 C7 . 1.381(3) ?
C6 H6A . 0.9300 ?
C7 H7A . 0.9300 ?
C8 C9 . 1.536(3) ?
C9 H9A . 0.9800 ?
C10 H10A . 0.9300 ?
C11 H11A . 0.9300 ?
C13 C14 . 1.381(4) ?
C13 C16 . 1.494(3) ?
C14 C15 . 1.384(4) ?
C14 H14A . 0.9300 ?
C15 C17 . 1.506(4) ?
C16 H16A . 0.9600 ?
C16 H16B . 0.9600 ?
C16 H16C . 0.9600 ?
C17 H17A . 0.9600 ?
C17 H17B . 0.9600 ?
C17 H17C . 0.9600 ?

loop_
_geom_hbond_atom_site_label_D
_geom_hbond_atom_site_label_H
_geom_hbond_atom_site_label_A
_geom_hbond_site_symmetry_A
_geom_hbond_distance_DH
_geom_hbond_distance_HA
_geom_hbond_distance_DA
_geom_hbond_angle_DHA
_geom_hbond_publ_flag
C3 H3B O2 2_755 0.93 2.52 3.409(2) 159 yes
C6 H6A N3 3_666 0.93 2.57 3.340(3) 139 yes
C9 H9A N5 ? 0.98 2.47 2.840(3) 102 yes
C10 H10A N5 ? 0.93 2.58 3.054(3) 111 yes

loop_
_cod_related_entry_id
_cod_related_entry_database
_cod_related_entry_code
1 ChemSpider 9362466
